data_7247160
loop_
_publ_author_name
'Zhang, Ying'
'Sun, Chi-Yu'
'Lin, Lin'

_publ_section_title
;
 Coordination-directed self-assembly of nano-cages: metal ion-change,
 ligand-extending, shape-control and transdermal drug delivery
;
_journal_issue 34
_journal_name_full 'RSC Advances'
_journal_page_first 23396
_journal_page_last 23401
_journal_paper_doi 10.1039/D3RA04150F
_journal_volume 13
_journal_year 2023
_chemical_formula_sum 'C178 H248 Cu4 F18 N32 Na2 O102 Rh8 S6'
_chemical_formula_weight 6125.85
_space_group_crystal_system monoclinic
_space_group_IT_number 12
_space_group_name_Hall '-C 2y'
_space_group_name_H-M_alt 'C 1 2/m 1'
_atom_sites_solution_hydrogens geom
_audit_creation_method SHELXL-2013
_audit_update_record
;
2017-01-16 deposited with the CCDC.	2023-07-19 downloaded from the CCDC.
;
_cell_angle_alpha 90
_cell_angle_beta 96.638(2)
_cell_angle_gamma 90
_cell_formula_units_Z 2
_cell_length_a 21.8833(10)
_cell_length_b 35.6653(18)
_cell_length_c 19.6102(9)
_cell_measurement_reflns_used 9898
_cell_measurement_temperature 150(2)
_cell_measurement_theta_max 67.11
_cell_measurement_theta_min 3.12
_cell_volume 15202.7(12)
_computing_cell_refinement 'Bruker SAINT'
_computing_data_collection 'Bruker APEX2'
_computing_data_reduction 'Bruker SAINT'
_computing_molecular_graphics 'Bruker SHELXTL'
_computing_publication_material 'Bruker SHELXTL'
_computing_structure_refinement 'SHELXL-2013 (Sheldrick, 2013)'
_computing_structure_solution 'SHELXS-97 (Sheldrick 2008)'
_diffrn_ambient_temperature 150(2)
_diffrn_measured_fraction_theta_full 0.962
_diffrn_measured_fraction_theta_max 0.974
_diffrn_measurement_device_type 'Bruker APEX-II CCD'
_diffrn_measurement_method '\f and \w scans'
_diffrn_radiation_type CuK\a
_diffrn_radiation_wavelength 1.54178
_diffrn_reflns_av_R_equivalents 0.0863
_diffrn_reflns_av_unetI/netI 0.0707
_diffrn_reflns_Laue_measured_fraction_full 0.962
_diffrn_reflns_Laue_measured_fraction_max 0.974
_diffrn_reflns_limit_h_max 25
_diffrn_reflns_limit_h_min -26
_diffrn_reflns_limit_k_max 42
_diffrn_reflns_limit_k_min -42
_diffrn_reflns_limit_l_max 23
_diffrn_reflns_limit_l_min -23
_diffrn_reflns_number 62694
_diffrn_reflns_point_group_measured_fraction_full 0.962
_diffrn_reflns_point_group_measured_fraction_max 0.974
_diffrn_reflns_theta_full 67.679
_diffrn_reflns_theta_max 67.156
_diffrn_reflns_theta_min 2.268
_exptl_absorpt_coefficient_mu 4.921
_exptl_absorpt_correction_type multi-scan
_exptl_crystal_colour green
_exptl_crystal_density_diffrn 1.338
_exptl_crystal_description block
_exptl_crystal_F_000 6224
_exptl_crystal_size_max 0.250
_exptl_crystal_size_mid 0.220
_exptl_crystal_size_min 0.180
_platon_squeeze_details
;
;
_refine_diff_density_max 2.818
_refine_diff_density_min -1.196
_refine_diff_density_rms 0.201
_refine_ls_extinction_method none
_refine_ls_goodness_of_fit_ref 1.235
_refine_ls_hydrogen_treatment constr
_refine_ls_matrix_type full
_refine_ls_number_parameters 713
_refine_ls_number_reflns 13488
_refine_ls_number_restraints 219
_refine_ls_restrained_S_all 1.235
_refine_ls_R_factor_all 0.1495
_refine_ls_R_factor_gt 0.1172
_refine_ls_shift/su_max 0.001
_refine_ls_shift/su_mean 0.000
_refine_ls_structure_factor_coef Fsqd
_refine_ls_weighting_details 'w=1/[\s^2^(Fo^2^)+(0.2000P)^2^] where P=(Fo^2^+2Fc^2^)/3'
_refine_ls_weighting_scheme calc
_refine_ls_wR_factor_gt 0.3252
_refine_ls_wR_factor_ref 0.3524
_reflns_Friedel_coverage 0.000
_reflns_number_gt 8277
_reflns_number_total 13488
_reflns_threshold_expression 'I > 2\s(I)'
_cod_data_source_file d3ra04150f1.cif
_cod_data_source_block complex9
_cod_original_cell_volume 15202.7(13)
_cod_original_sg_symbol_H-M 'C 2/m'
_cod_database_code 7247160
_shelx_space_group_comment
; 
The symmetry employed for this shelxl refinement is uniquely defined 
by the following loop, which should always be used as a source of 
symmetry information in preference to the above space-group names. 
They are only intended as comments. 
;
_shelx_estimated_absorpt_t_min 0.373
_shelx_estimated_absorpt_t_max 0.471
_shelxl_version_number 2013-4

loop_
_space_group_symop_operation_xyz
'x, y, z'
'-x, y, -z'
'x+1/2, y+1/2, z'
'-x+1/2, y+1/2, -z'
'-x, -y, -z'
'x, -y, z'
'-x+1/2, -y+1/2, -z'
'x+1/2, -y+1/2, z'

loop_
_atom_site_label
_atom_site_type_symbol
_atom_site_fract_x
_atom_site_fract_y
_atom_site_fract_z
_atom_site_U_iso_or_equiv
_atom_site_adp_type
_atom_site_occupancy
_atom_site_site_symmetry_order
_atom_site_calc_flag
_atom_site_refinement_flags_posn
_atom_site_refinement_flags_adp
_atom_site_refinement_flags_occupancy
_atom_site_disorder_assembly
_atom_site_disorder_group
Rh1 Rh 0.39130(3) 0.34272(2) 0.19774(3) 0.0509(3) Uani 1 1 d . . . . .
Rh2 Rh 0.67330(3) 0.34160(2) 0.28076(4) 0.0502(3) Uani 1 1 d . . . . .
Cu1 Cu 0.35580(6) 0.34424(3) 0.45053(7) 0.0479(4) Uani 1 1 d . . . . .
Na1 Na 0.5000 0.31321(14) 0.5000 0.0541(13) Uani 1 2 d S T P A .
N1 N 0.4825(4) 0.3422(2) 0.2436(4) 0.0479(17) Uani 1 1 d . . . . .
N2 N 0.5356(4) 0.3420(2) 0.2186(4) 0.0525(19) Uani 1 1 d . . . . .
N3 N 0.5776(3) 0.34240(19) 0.2713(4) 0.0461(17) Uani 1 1 d . . . . .
N4 N 0.3961(4) 0.4011(2) 0.2065(4) 0.058(2) Uani 1 1 d . . . . .
N5 N 0.6703(4) 0.4005(2) 0.2845(4) 0.061(2) Uani 1 1 d . . . . .
N6 N 0.2322(5) 0.3302(3) 0.4195(6) 0.082(3) Uani 1 1 d . . . . .
O1 O 0.3838(3) 0.34409(17) 0.3063(3) 0.0484(15) Uani 1 1 d . . . . .
O2 O 0.4367(3) 0.34505(15) 0.4102(3) 0.0417(13) Uani 1 1 d . . . . .
O3 O 0.6550(3) 0.34371(17) 0.3854(3) 0.0510(16) Uani 1 1 d . . . . .
O4 O 0.5803(3) 0.34444(16) 0.4531(3) 0.0532(16) Uani 1 1 d . . . . .
O5 O 0.2710(3) 0.3383(2) 0.4770(4) 0.0656(19) Uani 1 1 d . . . . .
O6 O 0.2527(5) 0.3346(3) 0.3646(5) 0.111(4) Uani 1 1 d . . . . .
O7 O 0.1811(4) 0.3206(3) 0.4299(6) 0.118(4) Uani 1 1 d . . . . .
O8 O 0.4796(4) 0.2645(2) 0.5791(5) 0.091(3) Uani 1 1 d . . . . .
O9 O 0.5753(5) 0.2570(3) 0.6488(5) 0.100(3) Uani 1 1 d . . . . .
O10 O 0.4807(6) 0.2475(3) 0.6958(6) 0.121(4) Uani 1 1 d . . . . .
S1 S 0.51128(18) 0.24709(9) 0.63654(19) 0.0854(9) Uani 1 1 d . . . . .
F1 F 0.5413(5) 0.1775(3) 0.6668(7) 0.163(5) Uani 1 1 d . . . . .
F2 F 0.5450(6) 0.1922(3) 0.5598(6) 0.153(4) Uani 1 1 d . . . . .
F3 F 0.4589(6) 0.1832(4) 0.5982(7) 0.173(5) Uani 1 1 d . . . . .
C1 C 0.4892(4) 0.3435(2) 0.3118(5) 0.046(2) Uani 1 1 d . . . . .
C2 C 0.5502(3) 0.34325(19) 0.3283(3) 0.0299(15) Uani 1 1 d . U . . .
C3 C 0.4337(4) 0.3439(2) 0.3451(4) 0.045(2) Uani 1 1 d . . . . .
C4 C 0.5971(4) 0.3432(2) 0.3933(4) 0.0410(19) Uani 1 1 d . . . . .
C5 C 0.4387(6) 0.4212(3) 0.1763(6) 0.076(3) Uani 1 1 d . . . . .
H5 H 0.4690 0.4083 0.1544 0.091 Uiso 1 1 calc R U . . .
C6 C 0.4388(5) 0.4586(3) 0.1768(6) 0.066(3) Uani 1 1 d . . . . .
H6 H 0.4704 0.4714 0.1570 0.080 Uiso 1 1 calc R U . . .
C7 C 0.3938(4) 0.4797(2) 0.2054(5) 0.049(2) Uani 1 1 d . . . . .
C8 C 0.3521(6) 0.4588(4) 0.2356(7) 0.085(4) Uani 1 1 d . . . . .
H8 H 0.3217 0.4714 0.2577 0.102 Uiso 1 1 calc R U . . .
C9 C 0.3522(5) 0.4201(3) 0.2356(6) 0.070(3) Uani 1 1 d . . . . .
H9 H 0.3214 0.4068 0.2560 0.084 Uiso 1 1 calc R U . . .
C10 C 0.6414(5) 0.4205(3) 0.2349(5) 0.068(3) Uani 1 1 d . . . . .
H10 H 0.6204 0.4076 0.1969 0.082 Uiso 1 1 calc R U . . .
C11 C 0.6396(5) 0.4585(3) 0.2342(5) 0.065(3) Uani 1 1 d . . . . .
H11 H 0.6154 0.4710 0.1978 0.078 Uiso 1 1 calc R U . . .
C12 C 0.6722(4) 0.4792(3) 0.2852(4) 0.049(2) Uani 1 1 d . . . . .
C13 C 0.7005(5) 0.4583(3) 0.3390(6) 0.071(3) Uani 1 1 d . . . . .
H13 H 0.7210 0.4708 0.3779 0.085 Uiso 1 1 calc R U . . .
C14 C 0.6997(5) 0.4198(3) 0.3373(6) 0.067(3) Uani 1 1 d . . . . .
H14 H 0.7207 0.4063 0.3748 0.080 Uiso 1 1 calc R U . . .
C15 C 0.3387(6) 0.2930(4) 0.1739(6) 0.080(4) Uani 1 1 d . . . . .
C16 C 0.3027(6) 0.3225(4) 0.1523(7) 0.082(4) Uani 1 1 d . . . . .
C17 C 0.3343(6) 0.3428(3) 0.1015(6) 0.073(3) Uani 1 1 d . . . . .
C18 C 0.3888(6) 0.3239(4) 0.0929(6) 0.077(3) Uani 1 1 d . . . . .
C19 C 0.3920(5) 0.2919(3) 0.1365(6) 0.069(3) Uani 1 1 d . . . . .
C20 C 0.3250(8) 0.2635(5) 0.2268(9) 0.138(7) Uani 1 1 d . U . . .
H20A H 0.3049 0.2755 0.2632 0.206 Uiso 1 1 calc R U . . .
H20B H 0.3636 0.2519 0.2467 0.206 Uiso 1 1 calc R U . . .
H20C H 0.2978 0.2443 0.2043 0.206 Uiso 1 1 calc R U . . .
C21 C 0.2422(7) 0.3319(5) 0.1760(8) 0.108(5) Uani 1 1 d . . . . .
H21A H 0.2091 0.3202 0.1452 0.162 Uiso 1 1 calc R U . . .
H21B H 0.2367 0.3591 0.1757 0.162 Uiso 1 1 calc R U . . .
H21C H 0.2410 0.3224 0.2228 0.162 Uiso 1 1 calc R U . . .
C22 C 0.3076(7) 0.3769(4) 0.0638(7) 0.098(4) Uani 1 1 d . . . . .
H22A H 0.3409 0.3921 0.0490 0.147 Uiso 1 1 calc R U . . .
H22B H 0.2846 0.3917 0.0943 0.147 Uiso 1 1 calc R U . . .
H22C H 0.2798 0.3690 0.0235 0.147 Uiso 1 1 calc R U . . .
C23 C 0.4342(7) 0.3337(4) 0.0467(6) 0.102(5) Uani 1 1 d . U . . .
H23A H 0.4253 0.3199 0.0035 0.154 Uiso 1 1 calc R U . . .
H23B H 0.4755 0.3271 0.0682 0.154 Uiso 1 1 calc R U . . .
H23C H 0.4324 0.3607 0.0375 0.154 Uiso 1 1 calc R U . . .
C24 C 0.4437(7) 0.2617(4) 0.1502(9) 0.110(5) Uani 1 1 d . . . . .
H24A H 0.4493 0.2489 0.1071 0.165 Uiso 1 1 calc R U . . .
H24B H 0.4319 0.2434 0.1835 0.165 Uiso 1 1 calc R U . . .
H24C H 0.4823 0.2739 0.1685 0.165 Uiso 1 1 calc R U . . .
C25 C 0.7623(5) 0.3370(3) 0.2444(8) 0.077(4) Uani 1 1 d . . . . .
C26 C 0.7606(7) 0.3112(4) 0.3000(7) 0.086(4) Uani 1 1 d . . . . .
C27 C 0.7091(10) 0.2862(4) 0.2806(9) 0.111(5) Uani 1 1 d . U . . .
C28 C 0.6830(7) 0.2945(4) 0.2133(8) 0.094(4) Uani 1 1 d . . . . .
C29 C 0.7138(8) 0.3268(5) 0.1908(7) 0.099(5) Uani 1 1 d . . . . .
C30 C 0.8079(10) 0.3668(7) 0.2418(14) 0.194(12) Uani 1 1 d . . . . .
H30A H 0.8037 0.3850 0.2785 0.291 Uiso 1 1 calc R U . . .
H30B H 0.8012 0.3795 0.1972 0.291 Uiso 1 1 calc R U . . .
H30C H 0.8493 0.3559 0.2480 0.291 Uiso 1 1 calc R U . . .
C31 C 0.7967(11) 0.3109(7) 0.3677(11) 0.180(10) Uani 1 1 d . U . . .
H31A H 0.7699 0.3047 0.4027 0.270 Uiso 1 1 calc R U . . .
H31B H 0.8150 0.3357 0.3773 0.270 Uiso 1 1 calc R U . . .
H31C H 0.8294 0.2921 0.3683 0.270 Uiso 1 1 calc R U . . .
C32 C 0.6944(11) 0.2557(5) 0.3245(12) 0.169(9) Uani 1 1 d . U . . .
H32A H 0.6919 0.2652 0.3710 0.254 Uiso 1 1 calc R U . . .
H32B H 0.7265 0.2365 0.3258 0.254 Uiso 1 1 calc R U . . .
H32C H 0.6548 0.2448 0.3063 0.254 Uiso 1 1 calc R U . . .
C33 C 0.6310(11) 0.2759(6) 0.1750(11) 0.158(8) Uani 1 1 d . U . . .
H33A H 0.6130 0.2925 0.1381 0.237 Uiso 1 1 calc R U . . .
H33B H 0.6000 0.2702 0.2058 0.237 Uiso 1 1 calc R U . . .
H33C H 0.6447 0.2526 0.1552 0.237 Uiso 1 1 calc R U . . .
C34 C 0.6987(9) 0.3453(4) 0.1206(8) 0.120(6) Uani 1 1 d . U . . .
H34A H 0.7106 0.3285 0.0848 0.180 Uiso 1 1 calc R U . . .
H34B H 0.7213 0.3690 0.1195 0.180 Uiso 1 1 calc R U . . .
H34C H 0.6544 0.3503 0.1124 0.180 Uiso 1 1 calc R U . . .
N7 N 0.3498(4) 0.3996(2) 0.4472(4) 0.064(2) Uani 0.6 1 d . . P A 1
C35 C 0.3894(10) 0.4200(6) 0.4853(9) 0.086(6) Uani 0.6 1 d . U P A 1
H35 H 0.4210 0.4072 0.5134 0.104 Uiso 0.6 1 calc R U P A 1
C36 C 0.3897(8) 0.4587(5) 0.4885(9) 0.088(6) Uani 0.6 1 d D U P A 1
H36 H 0.4204 0.4713 0.5183 0.106 Uiso 0.6 1 calc R U P A 1
C37 C 0.3458(4) 0.4790(2) 0.4489(4) 0.045(2) Uani 0.6 1 d D . P A 1
C38 C 0.3031(10) 0.4566(6) 0.4090(11) 0.080(6) Uani 0.6 1 d . U P A 1
H38 H 0.2704 0.4685 0.3810 0.096 Uiso 0.6 1 calc R U P A 1
C39 C 0.3062(10) 0.4205(7) 0.4086(10) 0.084(6) Uani 0.6 1 d . U P A 1
H39 H 0.2758 0.4075 0.3792 0.101 Uiso 0.6 1 calc R U P A 1
N7' N 0.3498(4) 0.3996(2) 0.4472(4) 0.064(2) Uani 0.4 1 d . . P A 2
C35' C 0.3981(17) 0.4207(10) 0.4383(12) 0.089(10) Uani 0.4 1 d . U P A 2
H35' H 0.4354 0.4085 0.4312 0.107 Uiso 0.4 1 calc R U P A 2
C36' C 0.3972(16) 0.4591(10) 0.4389(13) 0.089(10) Uani 0.4 1 d . U P A 2
H36' H 0.4337 0.4723 0.4321 0.106 Uiso 0.4 1 calc R U P A 2
C37' C 0.3458(4) 0.4790(2) 0.4489(4) 0.045(2) Uani 0.4 1 d D . P A 2
C38' C 0.2950(10) 0.4579(7) 0.4580(13) 0.075(8) Uani 0.4 1 d D U P A 2
H38' H 0.2571 0.4695 0.4649 0.089 Uiso 0.4 1 calc R U P A 2
C39' C 0.3003(14) 0.4192(8) 0.4567(12) 0.081(9) Uani 0.4 1 d . U P A 2
H39' H 0.2645 0.4053 0.4635 0.097 Uiso 0.4 1 calc R U P A 2
C43 C 0.3452(7) 0.2628(4) 0.4927(8) 0.094(4) Uani 1 1 d . . . . .
H43A H 0.3525 0.2734 0.5389 0.142 Uiso 1 1 calc R U . . .
H43B H 0.3705 0.2402 0.4902 0.142 Uiso 1 1 calc R U . . .
H43C H 0.3017 0.2562 0.4823 0.142 Uiso 1 1 calc R U . . .
O17 O 0.3609(3) 0.2887(2) 0.4456(4) 0.071(2) Uani 1 1 d . . . . .
C40 C 0.5124(9) 0.1961(5) 0.6123(11) 0.122(6) Uani 1 1 d . . . . .
S2 S 0.2769(7) 0.2404(5) 1.0097(9) 0.173(5) Uani 0.5 1 d D U P B -1
O11 O 0.3210(14) 0.2656(7) 0.9938(13) 0.124(10) Uani 0.5 1 d D U P B -1
O12 O 0.2646(15) 0.2389(8) 1.0809(12) 0.153(11) Uani 0.5 1 d D U P B -1
O13 O 0.2691(17) 0.2059(8) 0.9751(15) 0.175(14) Uani 0.5 1 d D U P B -1
C41 C 0.2051(15) 0.2662(13) 0.986(3) 0.173(5) Uani 0.5 1 d D U P B -1
F4 F 0.1501(19) 0.2499(11) 0.996(2) 0.214(16) Uani 0.5 1 d D U P B -1
F5 F 0.1953(19) 0.2756(11) 0.916(2) 0.229(15) Uani 0.5 1 d D U P B -1
F6 F 0.201(2) 0.3026(13) 1.008(2) 0.262(18) Uani 0.5 1 d D U P B -1

loop_
_atom_site_aniso_label
_atom_site_aniso_U_11
_atom_site_aniso_U_22
_atom_site_aniso_U_33
_atom_site_aniso_U_23
_atom_site_aniso_U_13
_atom_site_aniso_U_12
Rh1 0.0563(5) 0.0589(5) 0.0384(4) -0.0009(3) 0.0093(3) -0.0178(3)
Rh2 0.0558(5) 0.0541(5) 0.0431(4) 0.0085(3) 0.0157(3) 0.0189(3)
Cu1 0.0490(8) 0.0444(8) 0.0533(9) -0.0032(5) 0.0185(6) -0.0137(5)
Na1 0.073(3) 0.056(3) 0.036(3) 0.000 0.016(2) 0.000
N1 0.057(5) 0.048(4) 0.039(4) 0.002(3) 0.009(3) 0.001(3)
N2 0.071(5) 0.043(4) 0.046(5) -0.003(3) 0.017(4) 0.001(4)
N3 0.052(4) 0.042(4) 0.044(4) 0.003(3) 0.004(3) 0.010(3)
N4 0.070(5) 0.049(5) 0.056(5) 0.000(4) 0.004(4) -0.004(4)
N5 0.082(6) 0.046(5) 0.056(5) 0.007(4) 0.014(5) -0.005(4)
N6 0.056(6) 0.112(8) 0.077(8) 0.006(6) 0.004(5) -0.008(6)
O1 0.047(3) 0.062(4) 0.036(3) 0.005(3) 0.005(3) -0.004(3)
O2 0.046(3) 0.051(3) 0.031(3) -0.002(2) 0.016(2) -0.007(3)
O3 0.067(4) 0.061(4) 0.027(3) 0.008(2) 0.011(3) 0.016(3)
O4 0.072(4) 0.056(4) 0.035(3) -0.007(3) 0.018(3) 0.002(3)
O5 0.043(4) 0.073(5) 0.082(5) 0.005(4) 0.016(3) -0.011(3)
O6 0.109(8) 0.152(10) 0.078(7) -0.017(6) 0.031(6) -0.042(7)
O7 0.071(6) 0.147(10) 0.136(9) -0.018(7) 0.016(6) -0.029(6)
O8 0.090(6) 0.084(6) 0.092(7) 0.013(5) -0.011(5) -0.001(5)
O9 0.109(7) 0.102(7) 0.091(7) 0.013(5) 0.021(5) -0.013(6)
O10 0.142(9) 0.126(9) 0.101(8) 0.019(6) 0.045(7) 0.004(7)
S1 0.102(3) 0.074(2) 0.082(2) 0.0092(16) 0.0184(19) -0.0039(18)
F1 0.130(8) 0.136(8) 0.218(13) 0.080(9) 0.001(8) 0.014(7)
F2 0.193(11) 0.110(7) 0.163(10) -0.002(7) 0.057(9) -0.002(7)
F3 0.162(11) 0.132(9) 0.221(14) 0.011(9) 0.003(10) -0.031(8)
C1 0.050(5) 0.041(5) 0.046(5) -0.003(4) 0.003(4) -0.007(4)
C2 0.046(3) 0.035(3) 0.011(3) 0.001(2) 0.014(2) 0.004(3)
C3 0.054(5) 0.050(5) 0.034(5) 0.002(3) 0.019(4) -0.012(4)
C4 0.042(4) 0.041(5) 0.043(5) 0.012(3) 0.021(4) 0.012(4)
C5 0.086(8) 0.068(7) 0.083(9) -0.011(6) 0.048(7) -0.007(6)
C6 0.076(7) 0.059(7) 0.069(7) 0.006(5) 0.032(6) 0.005(5)
C7 0.056(5) 0.038(5) 0.054(6) 0.000(4) 0.013(4) -0.004(4)
C8 0.088(9) 0.072(8) 0.105(10) -0.012(7) 0.047(8) 0.004(7)
C9 0.074(7) 0.062(7) 0.077(8) -0.003(5) 0.027(6) -0.014(6)
C10 0.090(8) 0.076(7) 0.038(6) -0.002(5) 0.006(5) 0.014(6)
C11 0.085(7) 0.059(6) 0.048(6) 0.008(4) -0.008(5) 0.003(5)
C12 0.060(6) 0.047(5) 0.041(5) 0.000(4) 0.013(4) 0.003(4)
C13 0.084(8) 0.072(7) 0.054(7) -0.007(5) 0.000(5) 0.009(6)
C14 0.055(6) 0.072(7) 0.071(7) 0.006(5) -0.006(5) 0.008(5)
C15 0.079(8) 0.093(9) 0.065(8) 0.013(6) -0.001(6) -0.042(7)
C16 0.069(8) 0.098(10) 0.074(9) -0.008(7) -0.011(6) -0.018(7)
C17 0.082(8) 0.086(8) 0.049(6) -0.006(5) -0.004(5) -0.036(7)
C18 0.080(8) 0.102(9) 0.051(7) -0.011(6) 0.015(6) -0.004(7)
C19 0.071(7) 0.066(7) 0.065(7) -0.011(5) -0.009(6) -0.002(6)
C20 0.143(14) 0.160(15) 0.108(13) 0.025(11) 0.003(10) -0.090(12)
C21 0.084(10) 0.149(14) 0.085(11) -0.020(9) -0.017(8) -0.001(9)
C22 0.109(11) 0.104(11) 0.076(9) -0.010(7) -0.009(8) -0.008(8)
C23 0.122(11) 0.151(13) 0.041(7) -0.027(7) 0.036(7) -0.050(10)
C24 0.097(10) 0.111(12) 0.118(13) -0.037(9) 0.002(9) -0.001(9)
C25 0.050(6) 0.079(8) 0.107(11) 0.018(7) 0.032(7) 0.016(6)
C26 0.084(9) 0.096(10) 0.085(10) 0.005(7) 0.032(7) 0.044(8)
C27 0.167(13) 0.075(9) 0.097(10) 0.005(7) 0.036(10) 0.051(9)
C28 0.109(11) 0.092(10) 0.086(10) -0.027(8) 0.036(9) 0.022(9)
C29 0.138(13) 0.100(10) 0.068(9) 0.008(7) 0.046(9) 0.067(10)
C30 0.161(19) 0.15(2) 0.29(3) -0.04(2) 0.12(2) -0.043(17)
C31 0.183(19) 0.23(2) 0.126(16) 0.031(15) -0.002(14) 0.096(17)
C32 0.23(2) 0.090(11) 0.21(2) 0.069(12) 0.109(17) 0.083(13)
C33 0.20(2) 0.145(16) 0.131(16) -0.048(13) 0.020(15) -0.011(15)
C34 0.173(16) 0.116(12) 0.081(10) 0.030(8) 0.061(10) 0.057(11)
N7 0.093(7) 0.038(4) 0.065(6) -0.002(4) 0.022(5) -0.005(4)
C35 0.115(14) 0.074(11) 0.065(12) 0.001(10) -0.012(11) -0.014(11)
C36 0.107(14) 0.062(11) 0.089(13) -0.014(10) -0.012(11) -0.020(10)
C37 0.069(6) 0.026(4) 0.043(5) 0.004(3) 0.019(4) 0.001(4)
C38 0.090(12) 0.072(11) 0.078(12) 0.003(10) 0.015(10) 0.010(10)
C39 0.111(14) 0.090(13) 0.053(11) -0.005(9) 0.012(10) 0.007(11)
N7' 0.093(7) 0.038(4) 0.065(6) -0.002(4) 0.022(5) -0.005(4)
C35' 0.086(16) 0.073(15) 0.110(19) 0.002(15) 0.019(15) 0.008(14)
C36' 0.091(17) 0.068(15) 0.111(18) -0.002(14) 0.030(15) -0.005(13)
C37' 0.069(6) 0.026(4) 0.043(5) 0.004(3) 0.019(4) 0.001(4)
C38' 0.078(15) 0.049(12) 0.099(17) 0.018(12) 0.026(14) 0.017(12)
C39' 0.074(14) 0.058(13) 0.118(18) 0.025(13) 0.041(14) -0.007(12)
C43 0.092(10) 0.095(10) 0.098(11) 0.005(8) 0.018(8) -0.015(8)
O17 0.081(5) 0.056(4) 0.079(5) -0.007(4) 0.031(4) -0.006(4)
C40 0.107(13) 0.110(13) 0.145(17) 0.060(12) 0.004(12) -0.013(11)
S2 0.195(11) 0.166(9) 0.152(8) -0.034(7) -0.008(8) -0.081(9)
O11 0.16(2) 0.132(18) 0.084(15) -0.023(13) 0.026(14) -0.087(17)
O12 0.19(2) 0.17(2) 0.100(16) -0.004(15) 0.007(16) -0.130(19)
O13 0.21(3) 0.16(2) 0.14(2) -0.069(18) -0.035(19) -0.07(2)
C41 0.195(11) 0.166(9) 0.152(8) -0.034(7) -0.008(8) -0.081(9)
F4 0.23(3) 0.22(3) 0.18(2) -0.02(2) 0.01(2) -0.05(2)
F5 0.25(3) 0.23(2) 0.20(2) -0.02(2) 0.01(2) -0.05(2)
F6 0.28(3) 0.26(3) 0.25(3) -0.03(2) 0.04(2) -0.03(2)

loop_
_atom_type_symbol
_atom_type_description
_atom_type_scat_dispersion_real
_atom_type_scat_dispersion_imag
_atom_type_scat_source
C C 0.0181 0.0091 'International Tables Vol C Tables 4.2.6.8 and 6.1.1.4'
H H 0.0000 0.0000 'International Tables Vol C Tables 4.2.6.8 and 6.1.1.4'
N N 0.0311 0.0180 'International Tables Vol C Tables 4.2.6.8 and 6.1.1.4'
O O 0.0492 0.0322 'International Tables Vol C Tables 4.2.6.8 and 6.1.1.4'
F F 0.0727 0.0534 'International Tables Vol C Tables 4.2.6.8 and 6.1.1.4'
S S 0.3331 0.5567 'International Tables Vol C Tables 4.2.6.8 and 6.1.1.4'
Cu Cu -1.9646 0.5888 'International Tables Vol C Tables 4.2.6.8 and 6.1.1.4'
Rh Rh 0.0927 3.6045 'International Tables Vol C Tables 4.2.6.8 and 6.1.1.4'
Na Na 0.1353 0.1239 'International Tables Vol C Tables 4.2.6.8 and 6.1.1.4'

loop_
_geom_angle_atom_site_label_1
_geom_angle_atom_site_label_2
_geom_angle_atom_site_label_3
_geom_angle
_geom_angle_site_symmetry_1
_geom_angle_site_symmetry_3
_geom_angle_publ_flag
N4 Rh1 N1 86.4(3) . . ?
N4 Rh1 C15 149.9(5) . . ?
N1 Rh1 C15 123.3(4) . . ?
N4 Rh1 C17 95.2(4) . . ?
N1 Rh1 C17 144.1(4) . . ?
C15 Rh1 C17 64.1(4) . . ?
N4 Rh1 O1 84.5(3) . . ?
N1 Rh1 O1 75.7(3) . . ?
C15 Rh1 O1 97.7(4) . . ?
C17 Rh1 O1 140.2(4) . . ?
N4 Rh1 C18 112.6(4) . . ?
N1 Rh1 C18 109.0(4) . . ?
C15 Rh1 C18 65.1(5) . . ?
C17 Rh1 C18 37.9(5) . . ?
O1 Rh1 C18 162.2(4) . . ?
N4 Rh1 C16 113.6(5) . . ?
N1 Rh1 C16 160.0(5) . . ?
C15 Rh1 C16 36.7(5) . . ?
C17 Rh1 C16 39.9(5) . . ?
O1 Rh1 C16 104.3(4) . . ?
C18 Rh1 C16 65.2(5) . . ?
N4 Rh1 C19 150.7(4) . . ?
N1 Rh1 C19 99.4(4) . . ?
C15 Rh1 C19 39.2(5) . . ?
C17 Rh1 C19 63.5(5) . . ?
O1 Rh1 C19 124.8(4) . . ?
C18 Rh1 C19 38.4(5) . . ?
C16 Rh1 C19 63.7(5) . . ?
N3 Rh2 N5 87.4(3) . . ?
N3 Rh2 C27 112.4(6) . . ?
N5 Rh2 C27 160.3(7) . . ?
N3 Rh2 C29 116.1(6) . . ?
N5 Rh2 C29 107.1(5) . . ?
C27 Rh2 C29 65.1(6) . . ?
N3 Rh2 O3 77.7(3) . . ?
N5 Rh2 O3 85.5(3) . . ?
C27 Rh2 O3 98.3(5) . . ?
C29 Rh2 O3 161.1(4) . . ?
N3 Rh2 C25 155.4(5) . . ?
N5 Rh2 C25 96.9(4) . . ?
C27 Rh2 C25 65.3(6) . . ?
C29 Rh2 C25 39.6(6) . . ?
O3 Rh2 C25 126.7(5) . . ?
N3 Rh2 C28 97.2(5) . . ?
N5 Rh2 C28 143.3(5) . . ?
C27 Rh2 C28 38.3(6) . . ?
C29 Rh2 C28 38.9(6) . . ?
O3 Rh2 C28 131.1(5) . . ?
C25 Rh2 C28 65.3(6) . . ?
N3 Rh2 C26 150.5(5) . . ?
N5 Rh2 C26 121.2(5) . . ?
C27 Rh2 C26 39.3(6) . . ?
C29 Rh2 C26 65.3(5) . . ?
O3 Rh2 C26 96.2(4) . . ?
C25 Rh2 C26 38.4(5) . . ?
C28 Rh2 C26 64.9(6) . . ?
N7 Cu1 O17 175.4(4) . . ?
N7 Cu1 O5 93.1(3) . . ?
O17 Cu1 O5 88.1(3) . . ?
N7 Cu1 O2 91.8(3) . . ?
O17 Cu1 O2 86.5(3) . . ?
O5 Cu1 O2 170.6(3) . . ?
N7 Cu1 O4 93.3(3) . 2_656 ?
O17 Cu1 O4 90.6(3) . 2_656 ?
O5 Cu1 O4 107.0(3) . 2_656 ?
O2 Cu1 O4 80.8(2) . 2_656 ?
N7 Cu1 Na1 113.1(3) . . ?
O17 Cu1 Na1 68.4(2) . . ?
O5 Cu1 Na1 139.2(2) . . ?
O2 Cu1 Na1 44.43(17) . . ?
O4 Cu1 Na1 43.99(17) 2_656 . ?
O4 Na1 O4 123.6(4) . 2_656 ?
O4 Na1 O2 70.7(2) . 2_656 ?
O4 Na1 O2 83.3(2) 2_656 2_656 ?
O4 Na1 O2 83.3(2) . . ?
O4 Na1 O2 70.7(2) 2_656 . ?
O2 Na1 O2 123.5(3) 2_656 . ?
O4 Na1 O8 142.7(3) . . ?
O4 Na1 O8 83.5(3) 2_656 . ?
O2 Na1 O8 90.1(2) 2_656 . ?
O2 Na1 O8 133.0(3) . . ?
O4 Na1 O8 83.5(3) . 2_656 ?
O4 Na1 O8 142.7(3) 2_656 2_656 ?
O2 Na1 O8 133.0(3) 2_656 2_656 ?
O2 Na1 O8 90.2(2) . 2_656 ?
O8 Na1 O8 87.5(5) . 2_656 ?
O4 Na1 Cu1 40.82(16) . 2_656 ?
O4 Na1 Cu1 116.6(2) 2_656 2_656 ?
O2 Na1 Cu1 36.17(12) 2_656 2_656 ?
O2 Na1 Cu1 119.80(19) . 2_656 ?
O8 Na1 Cu1 106.7(2) . 2_656 ?
O8 Na1 Cu1 100.7(2) 2_656 2_656 ?
O4 Na1 Cu1 116.6(2) . . ?
O4 Na1 Cu1 40.82(16) 2_656 . ?
O2 Na1 Cu1 119.80(19) 2_656 . ?
O2 Na1 Cu1 36.17(12) . . ?
O8 Na1 Cu1 100.7(2) . . ?
O8 Na1 Cu1 106.7(2) 2_656 . ?
Cu1 Na1 Cu1 141.76(17) 2_656 . ?
N2 N1 C1 112.1(8) . . ?
N2 N1 Rh1 132.9(6) . . ?
C1 N1 Rh1 115.0(6) . . ?
N3 N2 N1 106.2(8) . . ?
N2 N3 C2 108.8(7) . . ?
N2 N3 Rh2 133.0(6) . . ?
C2 N3 Rh2 118.2(6) . . ?
C9 N4 C5 118.2(9) . . ?
C9 N4 Rh1 120.2(7) . . ?
C5 N4 Rh1 121.2(7) . . ?
C10 N5 C14 116.2(10) . . ?
C10 N5 Rh2 122.2(8) . . ?
C14 N5 Rh2 121.5(7) . . ?
O7 N6 O6 128.6(12) . . ?
O7 N6 O5 114.9(11) . . ?
O6 N6 O5 116.4(10) . . ?
C3 O1 Rh1 116.0(5) . . ?
C3 O2 Cu1 116.5(5) . . ?
C3 O2 Na1 132.9(5) . . ?
Cu1 O2 Na1 99.4(2) . . ?
C4 O3 Rh2 114.2(5) . . ?
C4 O4 Cu1 124.5(6) . 2_656 ?
C4 O4 Na1 130.7(6) . . ?
Cu1 O4 Na1 95.2(2) 2_656 . ?
N6 O5 Cu1 108.5(7) . . ?
S1 O8 Na1 136.8(6) . . ?
O8 S1 O10 115.0(7) . . ?
O8 S1 O9 114.1(6) . . ?
O10 S1 O9 114.0(7) . . ?
O8 S1 C40 104.2(7) . . ?
O10 S1 C40 103.9(8) . . ?
O9 S1 C40 103.8(8) . . ?
N1 C1 C2 103.6(8) . . ?
N1 C1 C3 117.0(8) . . ?
C2 C1 C3 139.3(8) . . ?
N3 C2 C1 109.3(7) . . ?
N3 C2 C4 111.9(7) . . ?
C1 C2 C4 138.7(7) . . ?
O1 C3 O2 123.3(8) . . ?
O1 C3 C1 116.3(8) . . ?
O2 C3 C1 120.4(8) . . ?
O4 C4 O3 120.1(8) . . ?
O4 C4 C2 121.8(7) . . ?
O3 C4 C2 118.0(7) . . ?
C6 C5 N4 121.6(10) . . ?
C5 C6 C7 122.5(10) . . ?
C8 C7 C6 114.5(9) . . ?
C8 C7 C7 123.1(6) . 6_565 ?
C6 C7 C7 122.3(6) . 6_565 ?
C7 C8 C9 123.0(10) . . ?
N4 C9 C8 120.2(10) . . ?
N5 C10 C11 124.3(10) . . ?
C10 C11 C12 121.1(10) . . ?
C11 C12 C13 114.6(9) . . ?
C11 C12 C12 122.5(6) . 6_565 ?
C13 C12 C12 122.7(6) . 6_565 ?
C14 C13 C12 121.3(10) . . ?
N5 C14 C13 122.2(10) . . ?
C16 C15 C19 109.7(11) . . ?
C16 C15 C20 126.4(14) . . ?
C19 C15 C20 123.8(14) . . ?
C16 C15 Rh1 72.7(8) . . ?
C19 C15 Rh1 71.9(6) . . ?
C20 C15 Rh1 124.4(9) . . ?
C15 C16 C17 107.0(12) . . ?
C15 C16 C21 125.7(14) . . ?
C17 C16 C21 127.3(14) . . ?
C15 C16 Rh1 70.6(7) . . ?
C17 C16 Rh1 69.2(6) . . ?
C21 C16 Rh1 125.7(9) . . ?
C18 C17 C16 108.7(12) . . ?
C18 C17 C22 128.2(12) . . ?
C16 C17 C22 123.0(13) . . ?
C18 C17 Rh1 71.8(7) . . ?
C16 C17 Rh1 70.9(6) . . ?
C22 C17 Rh1 126.0(8) . . ?
C17 C18 C19 107.3(10) . . ?
C17 C18 C23 127.7(13) . . ?
C19 C18 C23 125.0(13) . . ?
C17 C18 Rh1 70.3(6) . . ?
C19 C18 Rh1 71.5(7) . . ?
C23 C18 Rh1 124.8(9) . . ?
C18 C19 C15 107.2(10) . . ?
C18 C19 C24 129.8(12) . . ?
C15 C19 C24 122.8(12) . . ?
C18 C19 Rh1 70.1(7) . . ?
C15 C19 Rh1 68.9(7) . . ?
C24 C19 Rh1 122.0(8) . . ?
C26 C25 C29 108.0(13) . . ?
C26 C25 C30 124.9(17) . . ?
C29 C25 C30 127.1(17) . . ?
C26 C25 Rh2 72.1(7) . . ?
C29 C25 Rh2 69.3(6) . . ?
C30 C25 Rh2 127.1(12) . . ?
C25 C26 C27 106.4(13) . . ?
C25 C26 C31 129.6(18) . . ?
C27 C26 C31 123.6(17) . . ?
C25 C26 Rh2 69.5(6) . . ?
C27 C26 Rh2 67.9(7) . . ?
C31 C26 Rh2 121.9(11) . . ?
C28 C27 C32 128(2) . . ?
C28 C27 C26 109.6(15) . . ?
C32 C27 C26 121.7(19) . . ?
C28 C27 Rh2 72.4(8) . . ?
C32 C27 Rh2 126.2(12) . . ?
C26 C27 Rh2 72.8(8) . . ?
C27 C28 C29 107.7(15) . . ?
C27 C28 C33 126.9(19) . . ?
C29 C28 C33 125.3(18) . . ?
C27 C28 Rh2 69.3(8) . . ?
C29 C28 Rh2 69.3(7) . . ?
C33 C28 Rh2 122.9(11) . . ?
C28 C29 C25 108.1(12) . . ?
C28 C29 C34 124.4(17) . . ?
C25 C29 C34 127.4(17) . . ?
C28 C29 Rh2 71.8(7) . . ?
C25 C29 Rh2 71.2(7) . . ?
C34 C29 Rh2 124.8(9) . . ?
C35 N7 C39 112.8(16) . . ?
C35 N7 Cu1 120.2(13) . . ?
C39 N7 Cu1 127.0(12) . . ?
N7 C35 C36 126(2) . . ?
C37 C36 C35 120.2(17) . . ?
C36 C37 C38 113.2(14) . . ?
C36 C37 C37 121.9(9) . 6_565 ?
C38 C37 C37 124.9(10) . 6_565 ?
C39 C38 C37 123(2) . . ?
C38 C39 N7 125(2) . . ?
C43 O17 Cu1 128.2(8) . . ?
F3 C40 F2 111(2) . . ?
F3 C40 F1 109.3(15) . . ?
F2 C40 F1 108.6(17) . . ?
F3 C40 S1 111.7(15) . . ?
F2 C40 S1 108.8(11) . . ?
F1 C40 S1 107.1(15) . . ?
O11 S2 O13 120.6(17) . . ?
O11 S2 O12 117.0(13) . . ?
O13 S2 O12 114.0(15) . . ?
O11 S2 C41 103(2) . . ?
O13 S2 C41 105(2) . . ?
O12 S2 C41 91(2) . . ?
F4 C41 F6 105(3) . . ?
F4 C41 F5 102(3) . . ?
F6 C41 F5 94(3) . . ?
F4 C41 S2 119(3) . . ?
F6 C41 S2 118(3) . . ?
F5 C41 S2 114(3) . . ?

loop_
_geom_bond_atom_site_label_1
_geom_bond_atom_site_label_2
_geom_bond_distance
_geom_bond_site_symmetry_2
_geom_bond_publ_flag
Rh1 N4 2.091(8) . ?
Rh1 N1 2.092(8) . ?
Rh1 C15 2.136(11) . ?
Rh1 C17 2.139(11) . ?
Rh1 O1 2.154(6) . ?
Rh1 C18 2.157(11) . ?
Rh1 C16 2.161(12) . ?
Rh1 C19 2.175(11) . ?
Rh2 N3 2.082(7) . ?
Rh2 N5 2.105(8) . ?
Rh2 C27 2.125(13) . ?
Rh2 C29 2.131(11) . ?
Rh2 O3 2.137(6) . ?
Rh2 C25 2.157(10) . ?
Rh2 C28 2.164(13) . ?
Rh2 C26 2.191(12) . ?
Cu1 N7 1.979(8) . ?
Cu1 O17 1.986(7) . ?
Cu1 O5 1.994(6) . ?
Cu1 O2 2.021(5) . ?
Cu1 O4 2.218(7) 2_656 ?
Cu1 Na1 3.379(2) . ?
Na1 O4 2.356(7) . ?
Na1 O4 2.356(7) 2_656 ?
Na1 O2 2.397(6) 2_656 ?
Na1 O2 2.397(6) . ?
Na1 O8 2.406(9) . ?
Na1 O8 2.406(9) 2_656 ?
Na1 Cu1 3.379(2) 2_656 ?
N1 N2 1.312(11) . ?
N1 C1 1.328(12) . ?
N2 N3 1.301(11) . ?
N3 C2 1.329(10) . ?
N4 C9 1.353(13) . ?
N4 C5 1.365(13) . ?
N5 C10 1.308(13) . ?
N5 C14 1.344(13) . ?
N6 O7 1.210(13) . ?
N6 O6 1.223(14) . ?
N6 O5 1.362(13) . ?
O1 C3 1.258(11) . ?
O2 C3 1.270(10) . ?
O3 C4 1.294(10) . ?
O4 C4 1.269(10) . ?
O4 Cu1 2.218(7) 2_656 ?
O8 S1 1.397(9) . ?
O9 S1 1.437(10) . ?
O10 S1 1.408(10) . ?
S1 C40 1.88(2) . ?
F1 C40 1.352(18) . ?
F2 C40 1.33(2) . ?
F3 C40 1.258(19) . ?
C1 C2 1.336(12) . ?
C1 C3 1.445(13) . ?
C2 C4 1.541(12) . ?
C5 C6 1.331(15) . ?
C6 C7 1.406(13) . ?
C7 C8 1.365(15) . ?
C7 C7 1.450(17) 6_565 ?
C8 C9 1.379(16) . ?
C10 C11 1.354(15) . ?
C11 C12 1.374(13) . ?
C12 C13 1.378(14) . ?
C12 C12 1.486(18) 6_565 ?
C13 C14 1.373(16) . ?
C15 C16 1.352(18) . ?
C15 C19 1.447(17) . ?
C15 C20 1.531(18) . ?
C16 C17 1.467(17) . ?
C16 C21 1.49(2) . ?
C17 C18 1.396(18) . ?
C17 C22 1.507(17) . ?
C18 C19 1.423(17) . ?
C18 C23 1.463(16) . ?
C19 C24 1.563(18) . ?
C25 C26 1.432(18) . ?
C25 C29 1.45(2) . ?
C25 C30 1.46(2) . ?
C26 C27 1.45(2) . ?
C26 C31 1.46(2) . ?
C27 C28 1.41(2) . ?
C27 C32 1.45(2) . ?
C28 C29 1.43(2) . ?
C28 C33 1.45(2) . ?
C29 C34 1.529(19) . ?
N7 C35 1.30(2) . ?
N7 C39 1.37(2) . ?
C35 C36 1.38(3) . ?
C36 C37 1.372(16) . ?
C37 C38 1.40(2) . ?
C37 C37 1.494(15) 6_565 ?
C38 C39 1.29(3) . ?
C35' C36' 1.37(5) . ?
C38' C39' 1.38(4) . ?
C43 O17 1.378(15) . ?
S2 O11 1.379(17) . ?
S2 O13 1.407(19) . ?
S2 O12 1.453(18) . ?
S2 C41 1.834(19) . ?
C41 F4 1.37(3) . ?
C41 F6 1.38(3) . ?
C41 F5 1.40(3) . ?

loop_
_platon_squeeze_void_nr
_platon_squeeze_void_average_x
_platon_squeeze_void_average_y
_platon_squeeze_void_average_z
_platon_squeeze_void_volume
_platon_squeeze_void_count_electrons
_platon_squeeze_void_content
1 -0.012 0.000 -0.007 2976 587 ' '
2 -0.002 0.500 -0.010 2976 587 ' '
3 0.025 0.000 0.338 84 13 ' '
4 0.525 0.500 0.338 84 13 ' '
5 0.975 0.000 0.662 84 12 ' '
6 0.475 0.500 0.662 84 12 ' '
